data_4037463
loop_
_publ_author_name
'Maiden, Tracy M. M.'
'Swanson, Stephen'
'Procopiou, Panayiotis A.'
'Harrity, Joseph P. A.'

_publ_section_title
;
 Oxazoline-Promoted Rh-Catalyzed C-H Amidation of Benzene Derivatives with
 Sulfonamides and Trifluoroacetamide. A Comparative Study.
;
_journal_issue 22
_journal_name_full 'The Journal of organic chemistry'
_journal_page_first 10641
_journal_page_last 10650
_journal_paper_doi 10.1021/acs.joc.6b02481
_journal_volume 81
_journal_year 2016
_chemical_formula_moiety 'C16 H15 F N2 O3 S'
_chemical_formula_sum 'C16 H15 F N2 O3 S'
_chemical_formula_weight 334.36
_space_group_crystal_system monoclinic
_space_group_IT_number 14
_space_group_name_Hall '-P 2ybc'
_space_group_name_H-M_alt 'P 1 21/c 1'
_atom_sites_solution_hydrogens mixed
_audit_creation_method SHELXL-2014/7
_cell_angle_alpha 90
_cell_angle_beta 108.461(2)
_cell_angle_gamma 90
_cell_formula_units_Z 4
_cell_length_a 12.8578(5)
_cell_length_b 13.6398(6)
_cell_length_c 9.0487(4)
_cell_measurement_reflns_used 9045
_cell_measurement_temperature 100(2)
_cell_measurement_theta_max 27.51
_cell_measurement_theta_min 2.24
_cell_volume 1505.28(11)
_computing_cell_refinement 'Bruker SAINT'
_computing_data_collection 'Bruker APEX2'
_computing_data_reduction 'Bruker SAINT'
_computing_molecular_graphics 'Bruker SHELXTL'
_computing_publication_material 'Bruker SHELXTL'
_computing_structure_refinement 'SHELXL-2014/7 (Sheldrick, 2014)'
_computing_structure_solution 'SHELXS-97 (Sheldrick 2008)'
_diffrn_ambient_temperature 100(2)
_diffrn_measured_fraction_theta_full 1.000
_diffrn_measured_fraction_theta_max 0.999
_diffrn_measurement_device_type 'Bruker APEX-II CCD'
_diffrn_measurement_method '\f and \w scans'
_diffrn_radiation_type MoK\a
_diffrn_radiation_wavelength 0.71073
_diffrn_reflns_av_R_equivalents 0.0336
_diffrn_reflns_av_unetI/netI 0.0210
_diffrn_reflns_Laue_measured_fraction_full 1.000
_diffrn_reflns_Laue_measured_fraction_max 0.999
_diffrn_reflns_limit_h_max 16
_diffrn_reflns_limit_h_min -16
_diffrn_reflns_limit_k_max 17
_diffrn_reflns_limit_k_min -17
_diffrn_reflns_limit_l_max 11
_diffrn_reflns_limit_l_min -11
_diffrn_reflns_number 29779
_diffrn_reflns_point_group_measured_fraction_full 1.000
_diffrn_reflns_point_group_measured_fraction_max 0.999
_diffrn_reflns_theta_full 25.242
_diffrn_reflns_theta_max 27.532
_diffrn_reflns_theta_min 1.670
_exptl_absorpt_coefficient_mu 0.243
_exptl_absorpt_correction_T_max 0.94
_exptl_absorpt_correction_T_min 0.87
_exptl_absorpt_correction_type multi-scan
_exptl_absorpt_process_details sadabs
_exptl_crystal_colour colourless
_exptl_crystal_density_diffrn 1.475
_exptl_crystal_description BLOCK
_exptl_crystal_F_000 696
_exptl_crystal_size_max 0.430
_exptl_crystal_size_mid 0.430
_exptl_crystal_size_min 0.380
_refine_diff_density_max 0.543
_refine_diff_density_min -0.446
_refine_diff_density_rms 0.061
_refine_ls_extinction_method none
_refine_ls_goodness_of_fit_ref 1.027
_refine_ls_hydrogen_treatment mixed
_refine_ls_matrix_type full
_refine_ls_number_parameters 210
_refine_ls_number_reflns 3471
_refine_ls_number_restraints 0
_refine_ls_restrained_S_all 1.027
_refine_ls_R_factor_all 0.0439
_refine_ls_R_factor_gt 0.0385
_refine_ls_shift/su_max 0.004
_refine_ls_shift/su_mean 0.000
_refine_ls_structure_factor_coef Fsqd
_refine_ls_weighting_details 'w=1/[\s^2^(Fo^2^)+(0.0498P)^2^+1.3616P] where P=(Fo^2^+2Fc^2^)/3'
_refine_ls_weighting_scheme calc
_refine_ls_wR_factor_gt 0.0975
_refine_ls_wR_factor_ref 0.1022
_reflns_Friedel_coverage 0.000
_reflns_number_gt 3121
_reflns_number_total 3471
_reflns_threshold_expression 'I > 2\s(I)'
_cod_data_source_file jo6b02481_si_002.cif
_cod_data_source_block OHJ358P21C_a
_cod_original_sg_symbol_H-M 'P 21/c'
_cod_database_code 4037463
_shelx_shelxl_version_number 2014/7
_shelx_space_group_comment
; 
The symmetry employed for this shelxl refinement is uniquely defined 
by the following loop, which should always be used as a source of 
symmetry information in preference to the above space-group names. 
They are only intended as comments. 
;
_shelx_estimated_absorpt_t_min 0.903
_shelx_estimated_absorpt_t_max 0.913

loop_
_space_group_symop_operation_xyz
'x, y, z'
'-x, y+1/2, -z+1/2'
'-x, -y, -z'
'x, -y-1/2, z-1/2'

loop_
_atom_site_label
_atom_site_type_symbol
_atom_site_fract_x
_atom_site_fract_y
_atom_site_fract_z
_atom_site_U_iso_or_equiv
_atom_site_adp_type
_atom_site_occupancy
_atom_site_site_symmetry_order
_atom_site_calc_flag
_atom_site_refinement_flags_posn
_atom_site_refinement_flags_adp
S1 S 0.25658(3) 0.47539(3) 0.14148(4) 0.01301(11) Uani 1 1 d . .
F1 F 0.21852(8) 0.60944(7) 0.38609(12) 0.0205(2) Uani 1 1 d . .
O1 O 0.20699(9) 0.56440(8) 0.06734(13) 0.0180(2) Uani 1 1 d . .
O2 O 0.29296(9) 0.40332(8) 0.05278(13) 0.0173(2) Uani 1 1 d . .
O3 O 0.67588(9) 0.63432(8) 0.35016(14) 0.0193(3) Uani 1 1 d . .
N1 N 0.36695(10) 0.50085(9) 0.28937(15) 0.0139(3) Uani 1 1 d . .
H1N H 0.4224 0.4712 0.2675 0.031(6) Uiso 1 1 d R .
N2 N 0.57553(11) 0.49539(10) 0.28652(15) 0.0163(3) Uani 1 1 d . .
C1 C 0.01965(12) 0.32119(12) 0.34577(18) 0.0160(3) Uani 1 1 d . .
C2 C -0.00718(13) 0.41172(12) 0.27258(19) 0.0184(3) Uani 1 1 d . .
H2 H -0.0758 0.4408 0.2649 0.022 Uiso 1 1 calc R U
C3 C 0.06449(13) 0.46044(12) 0.21048(19) 0.0170(3) Uani 1 1 d . .
H3 H 0.0457 0.5226 0.1621 0.020 Uiso 1 1 calc R U
C4 C 0.16425(12) 0.41640(11) 0.22057(17) 0.0136(3) Uani 1 1 d . .
C5 C 0.19170(12) 0.32496(11) 0.28908(18) 0.0155(3) Uani 1 1 d . .
H5 H 0.2590 0.2946 0.2926 0.019 Uiso 1 1 calc R U
C6 C 0.11966(13) 0.27840(12) 0.35237(19) 0.0165(3) Uani 1 1 d . .
H6 H 0.1387 0.2163 0.4010 0.020 Uiso 1 1 calc R U
C7 C 0.39183(12) 0.59627(11) 0.35165(17) 0.0140(3) Uani 1 1 d . .
C8 C 0.31737(13) 0.65100(12) 0.40022(18) 0.0162(3) Uani 1 1 d . .
C9 C 0.33865(14) 0.74344(12) 0.46376(19) 0.0193(3) Uani 1 1 d . .
H9 H 0.2847 0.7785 0.4937 0.023 Uiso 1 1 calc R U
C10 C 0.44128(14) 0.78415(12) 0.48298(19) 0.0197(3) Uani 1 1 d . .
H10 H 0.4579 0.8480 0.5259 0.024 Uiso 1 1 calc R U
C11 C 0.51915(13) 0.73182(12) 0.43972(18) 0.0172(3) Uani 1 1 d . .
H11 H 0.5893 0.7599 0.4543 0.021 Uiso 1 1 calc R U
C12 C 0.49583(12) 0.63820(11) 0.37487(17) 0.0145(3) Uani 1 1 d . .
C13 C 0.58171(12) 0.58382(12) 0.33382(17) 0.0144(3) Uani 1 1 d . .
C14 C 0.75293(13) 0.56191(13) 0.3279(2) 0.0198(3) Uani 1 1 d . .
H14A H 0.8081 0.5442 0.4284 0.024 Uiso 1 1 calc R U
H14B H 0.7912 0.5868 0.2562 0.024 Uiso 1 1 calc R U
C15 C 0.67994(13) 0.47386(12) 0.25680(19) 0.0181(3) Uani 1 1 d . .
H15A H 0.6687 0.4687 0.1437 0.022 Uiso 1 1 calc R U
H15B H 0.7126 0.4120 0.3081 0.022 Uiso 1 1 calc R U
C16 C -0.05753(14) 0.27050(13) 0.4164(2) 0.0232(4) Uani 1 1 d . .
H16A H -0.0825 0.3173 0.4802 0.035 Uiso 1 1 calc R U
H16B H -0.0194 0.2159 0.4817 0.035 Uiso 1 1 calc R U
H16C H -0.1209 0.2454 0.3331 0.035 Uiso 1 1 calc R U

loop_
_atom_site_aniso_label
_atom_site_aniso_U_11
_atom_site_aniso_U_22
_atom_site_aniso_U_33
_atom_site_aniso_U_23
_atom_site_aniso_U_13
_atom_site_aniso_U_12
S1 0.01464(18) 0.01101(19) 0.01401(19) 0.00057(13) 0.00541(14) -0.00065(13)
F1 0.0198(5) 0.0179(5) 0.0278(5) -0.0029(4) 0.0131(4) -0.0015(4)
O1 0.0194(5) 0.0149(6) 0.0199(6) 0.0047(5) 0.0065(4) 0.0014(4)
O2 0.0199(5) 0.0159(6) 0.0181(5) -0.0033(4) 0.0088(4) -0.0016(4)
O3 0.0161(5) 0.0156(6) 0.0271(6) -0.0022(5) 0.0080(5) -0.0036(4)
N1 0.0130(6) 0.0112(6) 0.0175(6) -0.0008(5) 0.0046(5) -0.0006(5)
N2 0.0167(6) 0.0148(7) 0.0189(7) -0.0003(5) 0.0077(5) -0.0006(5)
C1 0.0163(7) 0.0162(8) 0.0159(7) -0.0022(6) 0.0055(6) -0.0033(6)
C2 0.0142(7) 0.0195(8) 0.0225(8) -0.0002(6) 0.0073(6) 0.0027(6)
C3 0.0175(7) 0.0134(7) 0.0199(8) 0.0035(6) 0.0055(6) 0.0030(6)
C4 0.0138(7) 0.0131(7) 0.0140(7) 0.0005(6) 0.0045(5) -0.0014(5)
C5 0.0148(7) 0.0136(7) 0.0179(7) -0.0004(6) 0.0049(6) 0.0017(6)
C6 0.0196(7) 0.0120(7) 0.0179(7) 0.0017(6) 0.0058(6) -0.0004(6)
C7 0.0187(7) 0.0109(7) 0.0127(7) 0.0007(5) 0.0053(6) -0.0006(6)
C8 0.0186(7) 0.0149(7) 0.0166(7) 0.0002(6) 0.0075(6) -0.0013(6)
C9 0.0248(8) 0.0152(8) 0.0191(8) -0.0009(6) 0.0086(6) 0.0041(6)
C10 0.0284(8) 0.0106(7) 0.0176(8) -0.0020(6) 0.0039(6) 0.0006(6)
C11 0.0203(7) 0.0128(7) 0.0165(7) 0.0012(6) 0.0028(6) -0.0022(6)
C12 0.0171(7) 0.0135(7) 0.0121(7) 0.0021(6) 0.0036(5) 0.0000(6)
C13 0.0156(7) 0.0143(7) 0.0127(7) 0.0030(6) 0.0035(5) -0.0022(6)
C14 0.0173(7) 0.0188(8) 0.0241(8) -0.0017(7) 0.0077(6) -0.0006(6)
C15 0.0172(7) 0.0191(8) 0.0198(8) -0.0015(6) 0.0083(6) -0.0003(6)
C16 0.0222(8) 0.0243(9) 0.0264(9) 0.0029(7) 0.0121(7) -0.0033(7)

loop_
_atom_type_symbol
_atom_type_description
_atom_type_scat_dispersion_real
_atom_type_scat_dispersion_imag
_atom_type_scat_source
C C 0.0033 0.0016 'International Tables Vol C Tables 4.2.6.8 and 6.1.1.4'
H H 0.0000 0.0000 'International Tables Vol C Tables 4.2.6.8 and 6.1.1.4'
N N 0.0061 0.0033 'International Tables Vol C Tables 4.2.6.8 and 6.1.1.4'
O O 0.0106 0.0060 'International Tables Vol C Tables 4.2.6.8 and 6.1.1.4'
F F 0.0171 0.0103 'International Tables Vol C Tables 4.2.6.8 and 6.1.1.4'
S S 0.1246 0.1234 'International Tables Vol C Tables 4.2.6.8 and 6.1.1.4'

loop_
_geom_angle_atom_site_label_1
_geom_angle_atom_site_label_2
_geom_angle_atom_site_label_3
_geom_angle
O1 S1 O2 119.50(7)
O1 S1 N1 109.98(7)
O2 S1 N1 104.38(7)
O1 S1 C4 108.62(7)
O2 S1 C4 107.13(7)
N1 S1 C4 106.48(7)
C13 O3 C14 105.22(12)
C7 N1 S1 123.01(10)
C7 N1 H1N 114.1
S1 N1 H1N 105.4
C13 N2 C15 106.58(13)
C2 C1 C6 118.51(14)
C2 C1 C16 120.75(14)
C6 C1 C16 120.74(15)
C3 C2 C1 121.34(14)
C3 C2 H2 119.3
C1 C2 H2 119.3
C2 C3 C4 118.79(15)
C2 C3 H3 120.6
C4 C3 H3 120.6
C5 C4 C3 121.03(14)
C5 C4 S1 118.87(11)
C3 C4 S1 120.08(12)
C6 C5 C4 119.15(14)
C6 C5 H5 120.4
C4 C5 H5 120.4
C5 C6 C1 121.15(14)
C5 C6 H6 119.4
C1 C6 H6 119.4
C8 C7 C12 116.83(14)
C8 C7 N1 121.91(14)
C12 C7 N1 121.18(14)
F1 C8 C9 118.50(14)
F1 C8 C7 117.58(14)
C9 C8 C7 123.91(15)
C8 C9 C10 118.24(15)
C8 C9 H9 120.9
C10 C9 H9 120.9
C11 C10 C9 120.11(15)
C11 C10 H10 119.9
C9 C10 H10 119.9
C10 C11 C12 120.80(15)
C10 C11 H11 119.6
C12 C11 H11 119.6
C11 C12 C7 120.08(14)
C11 C12 C13 119.21(14)
C7 C12 C13 120.70(14)
N2 C13 O3 118.34(14)
N2 C13 C12 126.15(14)
O3 C13 C12 115.50(13)
O3 C14 C15 103.65(12)
O3 C14 H14A 111.0
C15 C14 H14A 111.0
O3 C14 H14B 111.0
C15 C14 H14B 111.0
H14A C14 H14B 109.0
N2 C15 C14 103.78(13)
N2 C15 H15A 111.0
C14 C15 H15A 111.0
N2 C15 H15B 111.0
C14 C15 H15B 111.0
H15A C15 H15B 109.0
C1 C16 H16A 109.5
C1 C16 H16B 109.5
H16A C16 H16B 109.5
C1 C16 H16C 109.5
H16A C16 H16C 109.5
H16B C16 H16C 109.5

loop_
_geom_bond_atom_site_label_1
_geom_bond_atom_site_label_2
_geom_bond_distance
S1 O1 1.4352(11)
S1 O2 1.4376(11)
S1 N1 1.6501(13)
S1 C4 1.7626(15)
F1 C8 1.3602(18)
O3 C13 1.3599(18)
O3 C14 1.4575(19)
N1 C7 1.4141(19)
N1 H1N 0.8946
N2 C13 1.274(2)
N2 C15 1.4796(19)
C1 C2 1.392(2)
C1 C6 1.396(2)
C1 C16 1.508(2)
C2 C3 1.391(2)
C2 H2 0.9500
C3 C4 1.393(2)
C3 H3 0.9500
C4 C5 1.388(2)
C5 C6 1.388(2)
C5 H5 0.9500
C6 H6 0.9500
C7 C8 1.391(2)
C7 C12 1.408(2)
C8 C9 1.377(2)
C9 C10 1.391(2)
C9 H9 0.9500
C10 C11 1.383(2)
C10 H10 0.9500
C11 C12 1.398(2)
C11 H11 0.9500
C12 C13 1.472(2)
C14 C15 1.534(2)
C14 H14A 0.9900
C14 H14B 0.9900
C15 H15A 0.9900
C15 H15B 0.9900
C16 H16A 0.9800
C16 H16B 0.9800
C16 H16C 0.9800

loop_
_geom_hbond_atom_site_label_D
_geom_hbond_atom_site_label_H
_geom_hbond_atom_site_label_A
_geom_hbond_distance_DH
_geom_hbond_distance_HA
_geom_hbond_distance_DA
_geom_hbond_angle_DHA
_geom_hbond_site_symmetry_A
C15 H15A O2 0.99 2.65 3.375(2) 130.6 3_665
C9 H9 O1 0.95 2.54 3.409(2) 151.9 4_576
N1 H1N N2 0.89 1.95 2.6912(18) 139.2 .
N1 H1N N2 0.89 1.95 2.6912(18) 139.2 .
C9 H9 O1 0.95 2.54 3.409(2) 151.9 4_576
C15 H15A O2 0.99 2.65 3.375(2) 130.6 3_665
